data_7027442
loop_
_publ_author_name
'Jones, Cameron'
'Steed, Jonathan W.'
'Thomas, Ryan C.'

_publ_section_title
;
 Compounds containing \l3,\s2-Sb&#xE006;C bonds: synthesis and structural
 characterisation of the first stiba-enol, Mes*C(O)Sb&#xE006;C(OH)Mes*
 (Mes*&#x2005;=&#x2005;C6H2But3-2,4,6) and a 2,3-distibabutadiene,
 {Mes(Me3SiO)C&#xE006;Sb}2
 (Mes&#x2005;=&#x2005;C6H2Me3-2,4,6)&#x200A;&#x2020;
;
_journal_issue 10
_journal_name_full 'Journal of the Chemical Society, Dalton Transactions'
_journal_page_first 1541
_journal_paper_doi 10.1039/a902791b
_journal_year 1999
_chemical_formula_sum 'C38 H59 O2 Sb'
_chemical_formula_weight 669.60
_chemical_name_systematic
; 
 ? 
;
_space_group_IT_number 61
_symmetry_cell_setting orthorhombic
_symmetry_space_group_name_Hall '-P 2bc 2ac'
_symmetry_space_group_name_H-M 'P c a b'
_atom_sites_solution_hydrogens geom
_atom_sites_solution_primary direct
_atom_sites_solution_secondary difmap
_audit_creation_method SHELXL-97
_cell_angle_alpha 90.00
_cell_angle_beta 90.000(2)
_cell_angle_gamma 90.00
_cell_formula_units_Z 8
_cell_length_a 11.4906(2)
_cell_length_b 20.0826(4)
_cell_length_c 31.2742(5)
_cell_measurement_reflns_used n/a
_cell_measurement_temperature 100(2)
_cell_measurement_theta_max n/a
_cell_measurement_theta_min n/a
_cell_volume 7216.9(2)
_computing_cell_refinement DENZO-SMN
_computing_data_reduction DENZO-SMN
_computing_molecular_graphics RES2INS
_computing_structure_refinement 'SHELXL-97 (Sheldrick, 1997)'
_computing_structure_solution 'SHELXS-97 (Sheldrick, 1990)'
_diffrn_ambient_temperature 100(2)
_diffrn_measured_fraction_theta_full 0.988
_diffrn_measured_fraction_theta_max 0.988
_diffrn_measurement_device_type KappaCCD
_diffrn_measurement_method '1o phi frames, DX=30mm'
_diffrn_radiation_monochromator graphite
_diffrn_radiation_source 'fine-focus sealed tube'
_diffrn_radiation_type MoK\a
_diffrn_radiation_wavelength 0.71070
_diffrn_reflns_av_R_equivalents 0.0449
_diffrn_reflns_av_sigmaI/netI 0.0554
_diffrn_reflns_limit_h_max 14
_diffrn_reflns_limit_h_min -14
_diffrn_reflns_limit_k_max 24
_diffrn_reflns_limit_k_min -24
_diffrn_reflns_limit_l_max 38
_diffrn_reflns_limit_l_min -38
_diffrn_reflns_number 50378
_diffrn_reflns_theta_full 26.00
_diffrn_reflns_theta_max 26.00
_diffrn_reflns_theta_min 2.80
_diffrn_standards_decay_% 0
_diffrn_standards_interval_count n/a
_diffrn_standards_interval_time n/a
_diffrn_standards_number n/a
_exptl_absorpt_coefficient_mu 0.794
_exptl_absorpt_correction_T_max 0.9249
_exptl_absorpt_correction_T_min 0.8574
_exptl_absorpt_correction_type Scalepack
_exptl_crystal_colour red
_exptl_crystal_density_diffrn 1.233
_exptl_crystal_density_method 'not measured'
_exptl_crystal_description block
_exptl_crystal_F_000 2832
_exptl_crystal_size_max 0.20
_exptl_crystal_size_mid 0.20
_exptl_crystal_size_min 0.10
_refine_diff_density_max 0.529
_refine_diff_density_min -0.455
_refine_diff_density_rms 0.082
_refine_ls_extinction_coef 0.00099(9)
_refine_ls_extinction_expression Fc^*^=kFc[1+0.001xFc^2^\l^3^/sin(2\q)]^-1/4^
_refine_ls_extinction_method SHELXL
_refine_ls_goodness_of_fit_ref 1.079
_refine_ls_hydrogen_treatment mixed
_refine_ls_matrix_type full
_refine_ls_number_parameters 375
_refine_ls_number_reflns 7003
_refine_ls_number_restraints 0
_refine_ls_restrained_S_all 1.079
_refine_ls_R_factor_all 0.0632
_refine_ls_R_factor_gt 0.0423
_refine_ls_shift/su_max 0.009
_refine_ls_shift/su_mean 0.000
_refine_ls_structure_factor_coef Fsqd
_refine_ls_weighting_details 'calc w=1/[\s^2^(Fo^2^)+(0.0193P)^2^+13.0156P] where P=(Fo^2^+2Fc^2^)/3'
_refine_ls_weighting_scheme calc
_refine_ls_wR_factor_gt 0.0833
_refine_ls_wR_factor_ref 0.0894
_reflns_number_gt 5476
_reflns_number_total 7003
_reflns_threshold_expression >2sigma(I)
_cod_data_source_file 902791bsup1.cif
_cod_data_source_block compound5
_cod_original_sg_symbol_H-M Pcab
_cod_database_code 7027442

loop_
_symmetry_equiv_pos_as_xyz
'x, y, z'
'-x+1/2, y, z+1/2'
'x+1/2, -y+1/2, z'
'-x, -y+1/2, z+1/2'
'-x, -y, -z'
'x-1/2, -y, -z-1/2'
'-x-1/2, y-1/2, -z'
'x, y-1/2, -z-1/2'

loop_
_atom_site_label
_atom_site_type_symbol
_atom_site_fract_x
_atom_site_fract_y
_atom_site_fract_z
_atom_site_U_iso_or_equiv
_atom_site_adp_type
_atom_site_occupancy
_atom_site_symmetry_multiplicity
_atom_site_calc_flag
_atom_site_refinement_flags
Sb1 Sb 0.329641(18) 0.371761(10) 0.128618(6) 0.01863(9) Uani 1 1 d .
O1 O 0.1307(2) 0.37783(11) 0.19220(7) 0.0224(5) Uani 1 1 d .
O2 O 0.07653(19) 0.40853(11) 0.11511(8) 0.0219(5) Uani 1 1 d .
H2 H 0.090(5) 0.398(3) 0.1448(18) 0.080(17) Uiso 1 1 d .
C1 C 0.2331(3) 0.35783(15) 0.18840(10) 0.0172(7) Uani 1 1 d .
C2 C 0.2935(3) 0.32299(15) 0.22464(10) 0.0164(7) Uani 1 1 d .
C3 C 0.3508(3) 0.36102(15) 0.25734(10) 0.0161(7) Uani 1 1 d .
C4 C 0.4105(3) 0.32562(16) 0.28862(10) 0.0168(7) Uani 1 1 d .
H4 H 0.4482 0.3502 0.3106 0.020 Uiso 1 1 calc R
C5 C 0.4185(3) 0.25670(16) 0.28976(9) 0.0161(7) Uani 1 1 d .
C6 C 0.3626(3) 0.22203(15) 0.25768(10) 0.0165(7) Uani 1 1 d .
H6 H 0.3688 0.1749 0.2576 0.020 Uiso 1 1 calc R
C7 C 0.2971(3) 0.25235(15) 0.22527(9) 0.0142(6) Uani 1 1 d .
C8 C 0.3413(3) 0.43779(16) 0.26231(10) 0.0221(7) Uani 1 1 d .
C9 C 0.3680(4) 0.47687(17) 0.22149(11) 0.0296(9) Uani 1 1 d .
H9A H 0.3029 0.4724 0.2015 0.036 Uiso 1 1 calc R
H9B H 0.4390 0.4593 0.2083 0.036 Uiso 1 1 calc R
H9C H 0.3792 0.5240 0.2286 0.036 Uiso 1 1 calc R
C10 C 0.2174(3) 0.45388(18) 0.27776(12) 0.0314(9) Uani 1 1 d .
H10A H 0.2130 0.5009 0.2860 0.038 Uiso 1 1 calc R
H10B H 0.1985 0.4260 0.3025 0.038 Uiso 1 1 calc R
H10C H 0.1619 0.4450 0.2547 0.038 Uiso 1 1 calc R
C11 C 0.4265(4) 0.46476(17) 0.29632(11) 0.0317(9) Uani 1 1 d .
H11A H 0.5055 0.4495 0.2898 0.038 Uiso 1 1 calc R
H11B H 0.4035 0.4484 0.3246 0.038 Uiso 1 1 calc R
H11C H 0.4246 0.5135 0.2962 0.038 Uiso 1 1 calc R
C12 C 0.4830(3) 0.22166(15) 0.32650(10) 0.0176(7) Uani 1 1 d .
C13 C 0.4314(3) 0.24388(19) 0.36957(10) 0.0266(8) Uani 1 1 d .
H13A H 0.4328 0.2926 0.3713 0.032 Uiso 1 1 calc R
H13B H 0.4776 0.2251 0.3930 0.032 Uiso 1 1 calc R
H13C H 0.3509 0.2281 0.3718 0.032 Uiso 1 1 calc R
C14 C 0.6118(3) 0.24023(18) 0.32509(11) 0.0260(8) Uani 1 1 d .
H14A H 0.6461 0.2239 0.2984 0.031 Uiso 1 1 calc R
H14B H 0.6521 0.2200 0.3495 0.031 Uiso 1 1 calc R
H14C H 0.6199 0.2888 0.3265 0.031 Uiso 1 1 calc R
C15 C 0.4725(3) 0.14548(17) 0.32384(11) 0.0284(8) Uani 1 1 d .
H15A H 0.3904 0.1327 0.3257 0.034 Uiso 1 1 calc R
H15B H 0.5157 0.1252 0.3475 0.034 Uiso 1 1 calc R
H15C H 0.5048 0.1300 0.2966 0.034 Uiso 1 1 calc R
C16 C 0.2349(3) 0.20345(16) 0.19406(10) 0.0197(7) Uani 1 1 d .
C17 C 0.1832(4) 0.14443(17) 0.21957(12) 0.0335(9) Uani 1 1 d .
H17A H 0.2463 0.1192 0.2330 0.040 Uiso 1 1 calc R
H17B H 0.1399 0.1152 0.2001 0.040 Uiso 1 1 calc R
H17C H 0.1306 0.1615 0.2417 0.040 Uiso 1 1 calc R
C18 C 0.3239(3) 0.1768(2) 0.16216(12) 0.0358(9) Uani 1 1 d .
H18A H 0.3478 0.2126 0.1428 0.043 Uiso 1 1 calc R
H18B H 0.2890 0.1405 0.1455 0.043 Uiso 1 1 calc R
H18C H 0.3920 0.1600 0.1776 0.043 Uiso 1 1 calc R
C19 C 0.1292(3) 0.23140(17) 0.17014(12) 0.0277(8) Uani 1 1 d .
H19A H 0.0716 0.2474 0.1908 0.033 Uiso 1 1 calc R
H19B H 0.0945 0.1963 0.1525 0.033 Uiso 1 1 calc R
H19C H 0.1539 0.2684 0.1518 0.033 Uiso 1 1 calc R
C20 C 0.1807(3) 0.40498(15) 0.09754(10) 0.0192(7) Uani 1 1 d .
C21 C 0.1950(3) 0.43085(16) 0.05266(10) 0.0177(7) Uani 1 1 d .
C22 C 0.2235(3) 0.38612(16) 0.01914(10) 0.0193(7) Uani 1 1 d .
C23 C 0.2749(3) 0.41302(17) -0.01764(10) 0.0212(7) Uani 1 1 d .
H23 H 0.2989 0.3832 -0.0395 0.025 Uiso 1 1 calc R
C24 C 0.2926(3) 0.48024(17) -0.02388(10) 0.0197(7) Uani 1 1 d .
C25 C 0.2489(3) 0.52301(16) 0.00727(10) 0.0185(7) Uani 1 1 d .
H25 H 0.2524 0.5696 0.0021 0.022 Uiso 1 1 calc R
C26 C 0.2003(3) 0.50106(15) 0.04570(10) 0.0167(7) Uani 1 1 d .
C27 C 0.1957(3) 0.31020(16) 0.01831(10) 0.0229(8) Uani 1 1 d .
C28 C 0.1044(3) 0.28808(17) 0.05082(11) 0.0297(8) Uani 1 1 d .
H28A H 0.0359 0.3169 0.0486 0.036 Uiso 1 1 calc R
H28B H 0.1370 0.2912 0.0797 0.036 Uiso 1 1 calc R
H28C H 0.0819 0.2419 0.0450 0.036 Uiso 1 1 calc R
C29 C 0.3084(3) 0.26952(18) 0.02477(12) 0.0316(9) Uani 1 1 d .
H29A H 0.3367 0.2757 0.0541 0.038 Uiso 1 1 calc R
H29B H 0.3678 0.2848 0.0045 0.038 Uiso 1 1 calc R
H29C H 0.2923 0.2222 0.0198 0.038 Uiso 1 1 calc R
C30 C 0.1452(4) 0.29183(18) -0.02566(11) 0.0335(9) Uani 1 1 d .
H30A H 0.1133 0.2466 -0.0246 0.040 Uiso 1 1 calc R
H30B H 0.2069 0.2939 -0.0473 0.040 Uiso 1 1 calc R
H30C H 0.0833 0.3233 -0.0332 0.040 Uiso 1 1 calc R
C31 C 0.3564(3) 0.50581(19) -0.06368(10) 0.0249(8) Uani 1 1 d .
C32 C 0.4774(3) 0.4747(2) -0.06571(12) 0.0382(10) Uani 1 1 d .
H32A H 0.5180 0.4907 -0.0913 0.046 Uiso 1 1 calc R
H32B H 0.4702 0.4261 -0.0670 0.046 Uiso 1 1 calc R
H32C H 0.5216 0.4872 -0.0402 0.046 Uiso 1 1 calc R
C33 C 0.2877(4) 0.4874(2) -0.10404(11) 0.0393(10) Uani 1 1 d .
H33A H 0.3220 0.5098 -0.1289 0.047 Uiso 1 1 calc R
H33B H 0.2065 0.5015 -0.1007 0.047 Uiso 1 1 calc R
H33C H 0.2907 0.4391 -0.1083 0.047 Uiso 1 1 calc R
C34 C 0.3707(4) 0.5818(2) -0.06330(13) 0.0377(10) Uani 1 1 d .
H34A H 0.4188 0.5949 -0.0389 0.045 Uiso 1 1 calc R
H34B H 0.2940 0.6028 -0.0609 0.045 Uiso 1 1 calc R
H34C H 0.4082 0.5962 -0.0899 0.045 Uiso 1 1 calc R
C35 C 0.1497(3) 0.55441(16) 0.07664(10) 0.0198(7) Uani 1 1 d .
C36 C 0.0159(3) 0.54790(17) 0.07641(11) 0.0251(8) Uani 1 1 d .
H36A H -0.0128 0.5519 0.0470 0.030 Uiso 1 1 calc R
H36B H -0.0181 0.5833 0.0940 0.030 Uiso 1 1 calc R
H36C H -0.0063 0.5044 0.0881 0.030 Uiso 1 1 calc R
C37 C 0.1788(3) 0.62593(16) 0.06171(11) 0.0290(8) Uani 1 1 d .
H37A H 0.1449 0.6336 0.0334 0.035 Uiso 1 1 calc R
H37B H 0.2635 0.6314 0.0602 0.035 Uiso 1 1 calc R
H37C H 0.1465 0.6581 0.0821 0.035 Uiso 1 1 calc R
C38 C 0.1971(3) 0.54979(17) 0.12284(10) 0.0248(8) Uani 1 1 d .
H38A H 0.1678 0.5874 0.1396 0.030 Uiso 1 1 calc R
H38B H 0.2823 0.5510 0.1223 0.030 Uiso 1 1 calc R
H38C H 0.1711 0.5080 0.1359 0.030 Uiso 1 1 calc R

loop_
_atom_site_aniso_label
_atom_site_aniso_U_11
_atom_site_aniso_U_22
_atom_site_aniso_U_33
_atom_site_aniso_U_23
_atom_site_aniso_U_13
_atom_site_aniso_U_12
Sb1 0.01630(12) 0.02285(13) 0.01675(12) 0.00208(9) 0.00043(9) 0.00102(9)
O1 0.0212(12) 0.0231(12) 0.0229(12) 0.0043(10) 0.0023(10) 0.0033(10)
O2 0.0156(12) 0.0251(13) 0.0251(12) 0.0053(10) -0.0002(10) 0.0018(10)
C1 0.0194(17) 0.0146(16) 0.0177(15) 0.0004(12) -0.0003(14) -0.0022(13)
C2 0.0193(17) 0.0155(16) 0.0143(15) 0.0036(12) 0.0018(13) -0.0020(13)
C3 0.0186(17) 0.0136(16) 0.0162(15) -0.0003(12) 0.0012(13) -0.0012(13)
C4 0.0164(16) 0.0200(16) 0.0139(15) -0.0016(13) -0.0007(13) -0.0036(13)
C5 0.0126(15) 0.0202(16) 0.0155(14) 0.0002(14) 0.0033(13) -0.0013(13)
C6 0.0162(16) 0.0139(15) 0.0193(16) 0.0025(13) 0.0020(14) 0.0001(13)
C7 0.0139(16) 0.0134(15) 0.0155(14) -0.0005(13) 0.0027(12) -0.0005(12)
C8 0.030(2) 0.0148(16) 0.0213(17) 0.0016(13) -0.0027(16) -0.0029(15)
C9 0.041(2) 0.0204(18) 0.0271(19) 0.0007(15) 0.0002(17) -0.0058(17)
C10 0.041(2) 0.0192(18) 0.034(2) -0.0016(16) 0.0067(18) 0.0054(17)
C11 0.050(2) 0.0154(17) 0.030(2) -0.0027(15) -0.0093(19) -0.0038(17)
C12 0.0199(17) 0.0174(16) 0.0156(15) 0.0030(13) -0.0021(14) -0.0010(14)
C13 0.0246(18) 0.036(2) 0.0191(16) 0.0052(16) -0.0015(16) 0.0069(16)
C14 0.0199(18) 0.032(2) 0.0264(18) 0.0052(16) -0.0028(15) 0.0002(15)
C15 0.032(2) 0.0249(19) 0.0281(19) 0.0068(15) -0.0088(17) 0.0011(16)
C16 0.0210(18) 0.0166(16) 0.0216(16) -0.0046(13) -0.0037(15) 0.0003(14)
C17 0.041(2) 0.0224(19) 0.037(2) 0.0037(16) -0.0129(19) -0.0091(17)
C18 0.032(2) 0.041(2) 0.035(2) -0.0211(18) -0.0038(18) -0.0019(19)
C19 0.0252(19) 0.0232(19) 0.035(2) 0.0000(15) -0.0082(16) -0.0062(15)
C20 0.0219(17) 0.0144(15) 0.0212(16) -0.0002(13) 0.0006(14) -0.0042(14)
C21 0.0131(17) 0.0214(17) 0.0186(16) 0.0002(13) -0.0024(13) 0.0015(13)
C22 0.0196(16) 0.0204(17) 0.0179(16) -0.0020(13) -0.0028(14) 0.0045(14)
C23 0.0205(17) 0.0262(18) 0.0170(16) -0.0067(14) -0.0008(14) 0.0054(15)
C24 0.0159(17) 0.0273(18) 0.0161(16) 0.0016(14) -0.0040(13) 0.0006(14)
C25 0.0167(17) 0.0203(17) 0.0185(15) 0.0052(13) -0.0045(14) -0.0006(13)
C26 0.0159(17) 0.0170(16) 0.0174(16) 0.0040(13) 0.0000(13) 0.0010(13)
C27 0.029(2) 0.0205(17) 0.0197(17) -0.0029(14) -0.0076(15) 0.0030(15)
C28 0.035(2) 0.0238(19) 0.031(2) -0.0021(16) -0.0061(17) -0.0113(17)
C29 0.037(2) 0.0257(19) 0.0317(19) -0.0040(16) -0.0085(18) 0.0085(17)
C30 0.049(3) 0.0222(19) 0.030(2) -0.0051(16) -0.0135(19) 0.0005(17)
C31 0.0209(18) 0.038(2) 0.0158(16) 0.0008(15) 0.0021(14) -0.0017(15)
C32 0.031(2) 0.054(3) 0.030(2) 0.0025(19) 0.0096(18) 0.005(2)
C33 0.034(2) 0.067(3) 0.0162(18) 0.0054(18) -0.0033(16) -0.011(2)
C34 0.040(2) 0.042(2) 0.031(2) 0.0093(18) 0.0145(19) -0.0013(19)
C35 0.0232(18) 0.0172(16) 0.0189(16) 0.0018(13) 0.0041(14) 0.0029(14)
C36 0.0261(19) 0.0203(17) 0.0290(18) 0.0030(15) 0.0059(16) 0.0061(15)
C37 0.040(2) 0.0168(16) 0.0298(19) -0.0013(15) 0.0100(17) 0.0035(17)
C38 0.0297(19) 0.0228(17) 0.0221(18) -0.0054(14) 0.0052(15) 0.0014(14)

loop_
_atom_type_symbol
_atom_type_description
_atom_type_scat_dispersion_real
_atom_type_scat_dispersion_imag
_atom_type_scat_source
C C 0.0033 0.0016 'International Tables Vol C Tables 4.2.6.8 and 6.1.1.4'
H H 0.0000 0.0000 'International Tables Vol C Tables 4.2.6.8 and 6.1.1.4'
O O 0.0106 0.0060 'International Tables Vol C Tables 4.2.6.8 and 6.1.1.4'
Sb Sb -0.5866 1.5461 'International Tables Vol C Tables 4.2.6.8 and 6.1.1.4'

loop_
_geom_angle_atom_site_label_1
_geom_angle_atom_site_label_2
_geom_angle_atom_site_label_3
_geom_angle
C20 Sb1 C1 91.32(12)
O1 C1 C2 120.9(3)
O1 C1 Sb1 121.1(2)
C2 C1 Sb1 117.9(2)
C7 C2 C3 120.6(3)
C7 C2 C1 119.3(3)
C3 C2 C1 120.1(3)
C4 C3 C2 117.1(3)
C4 C3 C8 118.1(3)
C2 C3 C8 124.6(3)
C5 C4 C3 124.1(3)
C6 C5 C4 117.0(3)
C6 C5 C12 122.5(3)
C4 C5 C12 120.5(3)
C5 C6 C7 123.8(3)
C6 C7 C2 117.4(3)
C6 C7 C16 115.2(3)
C2 C7 C16 127.4(3)
C9 C8 C10 109.9(3)
C9 C8 C11 105.5(3)
C10 C8 C11 107.3(3)
C9 C8 C3 114.3(3)
C10 C8 C3 107.7(3)
C11 C8 C3 111.9(3)
C14 C12 C15 108.5(3)
C14 C12 C13 109.2(3)
C15 C12 C13 107.8(3)
C14 C12 C5 109.5(3)
C15 C12 C5 112.2(3)
C13 C12 C5 109.6(3)
C18 C16 C19 109.9(3)
C18 C16 C17 109.0(3)
C19 C16 C17 103.2(3)
C18 C16 C7 108.9(3)
C19 C16 C7 116.0(3)
C17 C16 C7 109.6(3)
O2 C20 C21 117.9(3)
O2 C20 Sb1 124.7(2)
C21 C20 Sb1 117.2(2)
C22 C21 C26 120.2(3)
C22 C21 C20 119.7(3)
C26 C21 C20 119.2(3)
C23 C22 C21 117.4(3)
C23 C22 C27 116.8(3)
C21 C22 C27 125.8(3)
C24 C23 C22 123.8(3)
C23 C24 C25 116.8(3)
C23 C24 C31 120.9(3)
C25 C24 C31 122.3(3)
C24 C25 C26 123.5(3)
C25 C26 C21 117.4(3)
C25 C26 C35 117.9(3)
C21 C26 C35 124.7(3)
C28 C27 C30 105.4(3)
C28 C27 C29 109.6(3)
C30 C27 C29 107.9(3)
C28 C27 C22 114.5(3)
C30 C27 C22 109.1(3)
C29 C27 C22 110.1(3)
C32 C31 C24 109.4(3)
C32 C31 C33 109.6(3)
C24 C31 C33 109.9(3)
C32 C31 C34 108.1(3)
C24 C31 C34 112.2(3)
C33 C31 C34 107.5(3)
C36 C35 C38 110.5(3)
C36 C35 C37 107.0(3)
C38 C35 C37 105.2(3)
C36 C35 C26 108.1(3)
C38 C35 C26 114.1(3)
C37 C35 C26 111.8(3)

loop_
_geom_bond_atom_site_label_1
_geom_bond_atom_site_label_2
_geom_bond_distance
Sb1 C20 2.078(3)
Sb1 C1 2.192(3)
O1 C1 1.248(4)
O2 C20 1.319(4)
C1 C2 1.502(4)
C2 C7 1.419(4)
C2 C3 1.436(4)
C3 C4 1.390(4)
C3 C8 1.553(4)
C4 C5 1.387(4)
C5 C6 1.380(4)
C5 C12 1.538(4)
C6 C7 1.402(4)
C7 C16 1.558(4)
C8 C9 1.530(5)
C8 C10 1.538(5)
C8 C11 1.544(5)
C12 C14 1.527(5)
C12 C15 1.537(4)
C12 C13 1.538(4)
C16 C18 1.526(5)
C16 C19 1.533(5)
C16 C17 1.547(5)
C20 C21 1.506(4)
C21 C22 1.419(4)
C21 C26 1.428(4)
C22 C23 1.401(5)
C22 C27 1.558(4)
C23 C24 1.379(5)
C24 C25 1.392(5)
C24 C31 1.533(4)
C25 C26 1.397(4)
C26 C35 1.556(4)
C27 C28 1.527(5)
C27 C30 1.538(5)
C27 C29 1.544(5)
C31 C32 1.525(5)
C31 C33 1.534(5)
C31 C34 1.535(5)
C35 C36 1.543(5)
C35 C38 1.547(4)
C35 C37 1.547(4)

loop_
_geom_hbond_atom_site_label_D
_geom_hbond_atom_site_label_H
_geom_hbond_atom_site_label_A
_geom_hbond_distance_DH
_geom_hbond_distance_HA
_geom_hbond_distance_DA
_geom_hbond_angle_DHA
O2 H2 O1 0.96(5) 1.61(5) 2.565(3) 172(5)

loop_
_geom_torsion_atom_site_label_1
_geom_torsion_atom_site_label_2
_geom_torsion_atom_site_label_3
_geom_torsion_atom_site_label_4
_geom_torsion
C20 Sb1 C1 O1 -8.5(3)
C20 Sb1 C1 C2 171.1(2)
O1 C1 C2 C7 97.4(4)
Sb1 C1 C2 C7 -82.2(3)
O1 C1 C2 C3 -85.0(4)
Sb1 C1 C2 C3 95.5(3)
C7 C2 C3 C4 1.1(5)
C1 C2 C3 C4 -176.5(3)
C7 C2 C3 C8 -173.2(3)
C1 C2 C3 C8 9.1(5)
C2 C3 C4 C5 0.6(5)
C8 C3 C4 C5 175.3(3)
C3 C4 C5 C6 -0.4(5)
C3 C4 C5 C12 -177.9(3)
C4 C5 C6 C7 -1.6(5)
C12 C5 C6 C7 175.9(3)
C5 C6 C7 C2 3.2(5)
C5 C6 C7 C16 -176.2(3)
C3 C2 C7 C6 -2.8(5)
C1 C2 C7 C6 174.8(3)
C3 C2 C7 C16 176.4(3)
C1 C2 C7 C16 -5.9(5)
C4 C3 C8 C9 133.8(3)
C2 C3 C8 C9 -51.9(4)
C4 C3 C8 C10 -103.7(3)
C2 C3 C8 C10 70.5(4)
C4 C3 C8 C11 13.9(4)
C2 C3 C8 C11 -171.8(3)
C6 C5 C12 C14 118.1(3)
C4 C5 C12 C14 -64.5(4)
C6 C5 C12 C15 -2.5(4)
C4 C5 C12 C15 175.0(3)
C6 C5 C12 C13 -122.2(3)
C4 C5 C12 C13 55.2(4)
C6 C7 C16 C18 -78.1(4)
C2 C7 C16 C18 102.7(4)
C6 C7 C16 C19 157.4(3)
C2 C7 C16 C19 -21.9(5)
C6 C7 C16 C17 41.1(4)
C2 C7 C16 C17 -138.2(3)
C1 Sb1 C20 O2 -2.2(3)
C1 Sb1 C20 C21 173.7(2)
O2 C20 C21 C22 -114.6(3)
Sb1 C20 C21 C22 69.2(3)
O2 C20 C21 C26 76.5(4)
Sb1 C20 C21 C26 -99.7(3)
C26 C21 C22 C23 10.5(5)
C20 C21 C22 C23 -158.2(3)
C26 C21 C22 C27 -165.4(3)
C20 C21 C22 C27 25.9(5)
C21 C22 C23 C24 -4.0(5)
C27 C22 C23 C24 172.3(3)
C22 C23 C24 C25 -4.6(5)
C22 C23 C24 C31 176.1(3)
C23 C24 C25 C26 6.9(5)
C31 C24 C25 C26 -173.8(3)
C24 C25 C26 C21 -0.5(5)
C24 C25 C26 C35 -177.3(3)
C22 C21 C26 C25 -8.4(5)
C20 C21 C26 C25 160.4(3)
C22 C21 C26 C35 168.1(3)
C20 C21 C26 C35 -23.1(5)
C23 C22 C27 C28 -159.6(3)
C21 C22 C27 C28 16.3(5)
C23 C22 C27 C30 -41.7(4)
C21 C22 C27 C30 134.2(3)
C23 C22 C27 C29 76.4(4)
C21 C22 C27 C29 -107.7(4)
C23 C24 C31 C32 -57.8(4)
C25 C24 C31 C32 122.9(3)
C23 C24 C31 C33 62.6(4)
C25 C24 C31 C33 -116.7(4)
C23 C24 C31 C34 -177.8(3)
C25 C24 C31 C34 2.9(5)
C25 C26 C35 C36 109.2(3)
C21 C26 C35 C36 -67.3(4)
C25 C26 C35 C38 -127.5(3)
C21 C26 C35 C38 56.0(4)
C25 C26 C35 C37 -8.3(4)
C21 C26 C35 C37 175.2(3)
